data_4102519
loop_
_publ_author_name
'Moushumi Sarma'
'Apurba Kalita'
'Pankaj Kumar'
'Amardeep Singh'
'Biplab Mondal'

_publ_section_title
;
 Reduction of Copper(II) Complexes of Tripodal Ligands by Nitric Oxide and
 Trinitrosation of the Ligands
;
_journal_name_full 'Journal of the American Chemical Society'
_journal_page_first 7846
_journal_page_last 7847
_journal_paper_doi 10.1021/ja102279c
_journal_volume 132
_journal_year 2010
_chemical_formula_sum 'C17 H36 Cl2 Cu N5 O8'
_chemical_formula_weight 572.95
_chemical_name_systematic
;
 ?
;
_space_group_IT_number 14
_symmetry_cell_setting monoclinic
_symmetry_space_group_name_Hall '-P 2yn'
_symmetry_space_group_name_H-M 'P 1 21/n 1'
_atom_sites_solution_hydrogens geom
_atom_sites_solution_primary direct
_atom_sites_solution_secondary difmap
_audit_creation_method SHELXL-97
_cell_angle_alpha 90.00
_cell_angle_beta 91.7180(10)
_cell_angle_gamma 90.00
_cell_formula_units_Z 4
_cell_length_a 10.0634(2)
_cell_length_b 16.7202(3)
_cell_length_c 15.7994(3)
_cell_measurement_reflns_used 9865
_cell_measurement_temperature 296(2)
_cell_measurement_theta_max 26.17
_cell_measurement_theta_min 2.36
_cell_volume 2657.24(9)
_computing_cell_refinement 'Bruker SMART'
_computing_data_collection 'Bruker SMART'
_computing_data_reduction 'Bruker SAINT'
_computing_molecular_graphics 'Bruker SHELXTL'
_computing_publication_material 'Bruker SHELXTL'
_computing_structure_refinement 'SHELXL-97 (Sheldrick, 1997)'
_computing_structure_solution 'SHELXS-97 (Sheldrick, 1990)'
_diffrn_ambient_temperature 296(2)
_diffrn_measured_fraction_theta_full 0.954
_diffrn_measured_fraction_theta_max 0.954
_diffrn_measurement_device_type 'CCD area detector'
_diffrn_measurement_method 'phi and omega scans'
_diffrn_radiation_monochromator graphite
_diffrn_radiation_source 'fine-focus sealed tube'
_diffrn_radiation_type MoK\a
_diffrn_radiation_wavelength 0.71073
_diffrn_reflns_av_R_equivalents 0.0895
_diffrn_reflns_av_sigmaI/netI 0.0455
_diffrn_reflns_limit_h_max 13
_diffrn_reflns_limit_h_min -13
_diffrn_reflns_limit_k_max 22
_diffrn_reflns_limit_k_min -20
_diffrn_reflns_limit_l_max 21
_diffrn_reflns_limit_l_min -18
_diffrn_reflns_number 38276
_diffrn_reflns_theta_full 28.27
_diffrn_reflns_theta_max 28.27
_diffrn_reflns_theta_min 1.77
_exptl_absorpt_coefficient_mu 1.071
_exptl_absorpt_correction_type none
_exptl_crystal_colour Blue
_exptl_crystal_density_diffrn 1.432
_exptl_crystal_density_method 'not measured'
_exptl_crystal_description Blocks
_exptl_crystal_F_000 1200
_exptl_crystal_size_max 0.35
_exptl_crystal_size_mid 0.21
_exptl_crystal_size_min 0.17
_refine_diff_density_max 0.809
_refine_diff_density_min -0.572
_refine_diff_density_rms 0.081
_refine_ls_extinction_method none
_refine_ls_goodness_of_fit_ref 1.089
_refine_ls_hydrogen_treatment constr
_refine_ls_matrix_type full
_refine_ls_number_parameters 305
_refine_ls_number_reflns 6279
_refine_ls_number_restraints 0
_refine_ls_restrained_S_all 1.089
_refine_ls_R_factor_all 0.0725
_refine_ls_R_factor_gt 0.0532
_refine_ls_shift/su_max 0.000
_refine_ls_shift/su_mean 0.000
_refine_ls_structure_factor_coef Fsqd
_refine_ls_weighting_details 'calc w=1/[\s^2^(Fo^2^)+(0.1166P)^2^+0.0000P] where P=(Fo^2^+2Fc^2^)/3'
_refine_ls_weighting_scheme calc
_refine_ls_wR_factor_gt 0.1755
_refine_ls_wR_factor_ref 0.1870
_reflns_number_gt 4414
_reflns_number_total 6279
_reflns_threshold_expression >2sigma(I)
_cod_data_source_file ja102279c_si_002.cif
_cod_data_source_block m1
_cod_database_code 4102519

loop_
_symmetry_equiv_pos_as_xyz
'x, y, z'
'-x+1/2, y+1/2, -z+1/2'
'-x, -y, -z'
'x-1/2, -y-1/2, z-1/2'

loop_
_atom_site_label
_atom_site_type_symbol
_atom_site_fract_x
_atom_site_fract_y
_atom_site_fract_z
_atom_site_U_iso_or_equiv
_atom_site_adp_type
_atom_site_occupancy
_atom_site_symmetry_multiplicity
_atom_site_calc_flag
_atom_site_refinement_flags
Cu1 Cu 0.28863(3) 0.24229(2) 0.40550(2) 0.03916(16) Uani 1 1 d .
Cl1 Cl 0.27651(8) 0.35742(6) 0.08978(6) 0.0659(3) Uani 1 1 d .
Cl2 Cl 0.27765(10) 0.44604(6) 0.67480(6) 0.0711(3) Uani 1 1 d .
N1 N 0.4166(2) 0.33686(15) 0.40349(16) 0.0464(6) Uani 1 1 d .
N3 N 0.4104(2) 0.20340(14) 0.51421(15) 0.0399(5) Uani 1 1 d .
N4 N 0.1484(2) 0.33031(15) 0.43810(16) 0.0440(6) Uani 1 1 d .
N5 N 0.1535(3) 0.15591(16) 0.40384(18) 0.0518(7) Uani 1 1 d .
N2 N 0.3629(3) 0.21559(16) 0.28383(16) 0.0489(6) Uani 1 1 d .
C7 C 0.0672(3) 0.11180(19) 0.4003(2) 0.0479(7) Uani 1 1 d .
C5 C 0.4722(3) 0.2793(2) 0.5423(2) 0.0536(8) Uani 1 1 d .
H5A H 0.5434 0.2686 0.5835 0.064 Uiso 1 1 calc R
H5B H 0.4066 0.3127 0.5690 0.064 Uiso 1 1 calc R
C3 C 0.3445(3) 0.4118(2) 0.4251(2) 0.0562(8) Uani 1 1 d .
H3A H 0.3842 0.4569 0.3966 0.067 Uiso 1 1 calc R
H3B H 0.3518 0.4212 0.4856 0.067 Uiso 1 1 calc R
C4 C 0.2001(3) 0.4046(2) 0.3979(2) 0.0562(8) Uani 1 1 d .
H4A H 0.1507 0.4509 0.4164 0.067 Uiso 1 1 calc R
H4B H 0.1912 0.4009 0.3367 0.067 Uiso 1 1 calc R
C6 C 0.5267(3) 0.3221(2) 0.4666(2) 0.0578(9) Uani 1 1 d .
H6A H 0.5663 0.3725 0.4843 0.069 Uiso 1 1 calc R
H6B H 0.5949 0.2897 0.4414 0.069 Uiso 1 1 calc R
C2 C 0.4704(4) 0.3428(2) 0.3164(2) 0.0634(10) Uani 1 1 d .
H2A H 0.5542 0.3715 0.3187 0.076 Uiso 1 1 calc R
H2B H 0.4086 0.3723 0.2800 0.076 Uiso 1 1 calc R
C1 C 0.4912(4) 0.2604(2) 0.2804(3) 0.0678(11) Uani 1 1 d .
H1A H 0.5191 0.2643 0.2223 0.081 Uiso 1 1 calc R
H1B H 0.5599 0.2325 0.3132 0.081 Uiso 1 1 calc R
C8 C -0.0445(4) 0.0586(2) 0.3937(3) 0.0702(11) Uani 1 1 d .
H8A H -0.1155 0.0840 0.3618 0.105 Uiso 1 1 calc R
H8B H -0.0740 0.0459 0.4494 0.105 Uiso 1 1 calc R
H8C H -0.0189 0.0104 0.3655 0.105 Uiso 1 1 calc R
C15 C 0.0023(3) 0.3183(2) 0.4240(2) 0.0571(9) Uani 1 1 d .
H15 H -0.0191 0.2667 0.4497 0.068 Uiso 1 1 calc R
C16 C -0.0335(4) 0.3110(3) 0.3301(3) 0.0853(13) Uani 1 1 d .
H16C H -0.0150 0.3606 0.3023 0.128 Uiso 1 1 calc R
H16B H -0.1263 0.2987 0.3229 0.128 Uiso 1 1 calc R
H16A H 0.0182 0.2691 0.3058 0.128 Uiso 1 1 calc R
C17 C -0.0789(4) 0.3805(3) 0.4687(3) 0.0889(14) Uani 1 1 d .
H17C H -0.0411 0.3898 0.5243 0.133 Uiso 1 1 calc R
H17A H -0.1686 0.3618 0.4732 0.133 Uiso 1 1 calc R
H17B H -0.0787 0.4295 0.4370 0.133 Uiso 1 1 calc R
C12 C 0.3798(4) 0.1329(2) 0.2488(2) 0.0684(11) Uani 1 1 d .
H12 H 0.4444 0.1369 0.2038 0.082 Uiso 1 1 calc R
C13 C 0.4392(5) 0.0774(3) 0.3154(3) 0.0894(14) Uani 1 1 d .
H13A H 0.5282 0.0943 0.3300 0.134 Uiso 1 1 calc R
H13B H 0.4409 0.0238 0.2936 0.134 Uiso 1 1 calc R
H13C H 0.3863 0.0789 0.3649 0.134 Uiso 1 1 calc R
C14 C 0.2522(5) 0.1046(3) 0.2081(3) 0.0977(16) Uani 1 1 d .
H14B H 0.1849 0.1022 0.2498 0.147 Uiso 1 1 calc R
H14A H 0.2648 0.0524 0.1845 0.147 Uiso 1 1 calc R
H14C H 0.2251 0.1411 0.1639 0.147 Uiso 1 1 calc R
C9 C 0.3625(3) 0.1557(2) 0.5871(2) 0.0505(8) Uani 1 1 d .
H9 H 0.4298 0.1599 0.6330 0.061 Uiso 1 1 calc R
C11 C 0.2336(4) 0.1871(2) 0.6201(2) 0.0632(9) Uani 1 1 d .
H11B H 0.1648 0.1821 0.5770 0.095 Uiso 1 1 calc R
H11C H 0.2441 0.2424 0.6354 0.095 Uiso 1 1 calc R
H11A H 0.2098 0.1569 0.6691 0.095 Uiso 1 1 calc R
C10 C 0.3523(4) 0.0688(2) 0.5625(2) 0.0652(10) Uani 1 1 d .
H10C H 0.2830 0.0622 0.5200 0.098 Uiso 1 1 calc R
H10B H 0.3321 0.0374 0.6113 0.098 Uiso 1 1 calc R
H10A H 0.4353 0.0514 0.5404 0.098 Uiso 1 1 calc R
O2 O 0.3340(11) 0.4280(5) 0.1074(4) 0.284(5) Uani 1 1 d .
O7 O 0.2364(4) 0.5099(2) 0.7242(2) 0.1108(12) Uani 1 1 d .
O5 O 0.1839(3) 0.4193(2) 0.61247(19) 0.0979(10) Uani 1 1 d .
O3 O 0.2012(3) 0.3590(3) 0.0149(2) 0.1278(15) Uani 1 1 d .
O8 O 0.3943(4) 0.4631(3) 0.6399(4) 0.189(3) Uani 1 1 d .
O1 O 0.2082(3) 0.3326(3) 0.1612(2) 0.1230(14) Uani 1 1 d .
O6 O 0.2923(7) 0.3782(3) 0.7297(3) 0.196(3) Uani 1 1 d .
O4 O 0.3846(8) 0.3175(7) 0.0836(4) 0.293(5) Uani 1 1 d .

loop_
_atom_site_aniso_label
_atom_site_aniso_U_11
_atom_site_aniso_U_22
_atom_site_aniso_U_33
_atom_site_aniso_U_23
_atom_site_aniso_U_13
_atom_site_aniso_U_12
Cu1 0.0348(2) 0.0395(2) 0.0432(3) 0.00018(14) 0.00142(17) -0.00421(13)
Cl1 0.0462(5) 0.0758(6) 0.0753(6) 0.0114(5) -0.0024(4) -0.0081(4)
Cl2 0.0790(6) 0.0705(6) 0.0630(6) -0.0218(5) -0.0083(5) 0.0002(5)
N1 0.0432(13) 0.0450(14) 0.0511(15) 0.0030(12) 0.0012(11) -0.0122(11)
N3 0.0374(12) 0.0425(13) 0.0396(13) 0.0013(11) -0.0008(10) 0.0015(10)
N4 0.0389(12) 0.0422(14) 0.0509(15) 0.0010(11) 0.0002(11) 0.0031(10)
N5 0.0486(14) 0.0468(15) 0.0600(18) -0.0004(13) 0.0005(13) -0.0068(12)
N2 0.0554(15) 0.0488(15) 0.0431(14) -0.0044(12) 0.0085(12) -0.0005(12)
C7 0.0500(17) 0.0454(17) 0.0480(18) 0.0036(14) -0.0042(14) -0.0028(14)
C5 0.0486(18) 0.063(2) 0.0483(19) 0.0006(16) -0.0153(15) -0.0037(16)
C3 0.070(2) 0.0423(18) 0.056(2) 0.0047(15) -0.0030(17) -0.0102(16)
C4 0.0580(19) 0.0455(18) 0.065(2) 0.0095(16) 0.0004(17) 0.0032(15)
C6 0.0396(16) 0.066(2) 0.068(2) 0.0004(18) -0.0043(15) -0.0129(15)
C2 0.066(2) 0.069(2) 0.056(2) 0.0030(18) 0.0169(17) -0.0207(18)
C1 0.061(2) 0.081(3) 0.063(2) -0.0049(19) 0.0230(19) -0.0105(18)
C8 0.058(2) 0.075(3) 0.076(3) 0.006(2) -0.0114(18) -0.0279(19)
C15 0.0390(15) 0.063(2) 0.069(2) -0.0061(18) -0.0034(15) 0.0068(15)
C16 0.068(2) 0.100(3) 0.086(3) 0.003(3) -0.034(2) 0.009(2)
C17 0.049(2) 0.104(3) 0.115(4) -0.023(3) 0.006(2) 0.018(2)
C12 0.095(3) 0.057(2) 0.054(2) -0.0106(18) 0.013(2) 0.013(2)
C13 0.110(3) 0.067(3) 0.091(3) 0.003(2) 0.017(3) 0.036(3)
C14 0.133(4) 0.081(3) 0.078(3) -0.037(3) -0.012(3) -0.001(3)
C9 0.0468(16) 0.066(2) 0.0385(16) 0.0065(15) -0.0002(13) 0.0062(15)
C11 0.062(2) 0.072(2) 0.057(2) 0.0051(19) 0.0144(17) 0.0032(18)
C10 0.072(2) 0.060(2) 0.064(2) 0.0177(19) 0.0057(18) 0.0061(18)
O2 0.443(12) 0.227(7) 0.179(6) 0.025(5) -0.035(7) -0.225(8)
O7 0.139(3) 0.103(3) 0.091(2) -0.0443(19) 0.011(2) 0.021(2)
O5 0.093(2) 0.119(3) 0.081(2) -0.029(2) -0.0137(17) -0.014(2)
O3 0.082(2) 0.203(4) 0.097(3) 0.060(3) -0.0274(19) -0.060(2)
O8 0.119(3) 0.227(5) 0.223(5) -0.152(5) 0.072(3) -0.087(3)
O1 0.099(2) 0.182(4) 0.088(2) 0.035(2) -0.001(2) -0.040(3)
O6 0.343(8) 0.093(3) 0.146(4) 0.005(3) -0.111(5) -0.009(4)
O4 0.237(7) 0.504(14) 0.137(5) -0.029(7) 0.007(4) 0.254(9)

loop_
_atom_type_symbol
_atom_type_description
_atom_type_scat_dispersion_real
_atom_type_scat_dispersion_imag
_atom_type_scat_source
C C 0.0033 0.0016 'International Tables Vol C Tables 4.2.6.8 and 6.1.1.4'
H H 0.0000 0.0000 'International Tables Vol C Tables 4.2.6.8 and 6.1.1.4'
N N 0.0061 0.0033 'International Tables Vol C Tables 4.2.6.8 and 6.1.1.4'
O O 0.0106 0.0060 'International Tables Vol C Tables 4.2.6.8 and 6.1.1.4'
Cl Cl 0.1484 0.1585 'International Tables Vol C Tables 4.2.6.8 and 6.1.1.4'
Cu Cu 0.3201 1.2651 'International Tables Vol C Tables 4.2.6.8 and 6.1.1.4'

loop_
_geom_angle_atom_site_label_1
_geom_angle_atom_site_label_2
_geom_angle_atom_site_label_3
_geom_angle
N5 Cu1 N1 175.61(10)
N5 Cu1 N4 92.72(11)
N1 Cu1 N4 83.73(10)
N5 Cu1 N2 95.42(11)
N1 Cu1 N2 84.82(10)
N4 Cu1 N2 128.37(10)
N5 Cu1 N3 99.35(10)
N1 Cu1 N3 84.43(10)
N4 Cu1 N3 112.31(9)
N2 Cu1 N3 116.39(10)
O4 Cl1 O2 96.5(7)
O4 Cl1 O3 112.8(4)
O2 Cl1 O3 112.5(4)
O4 Cl1 O1 110.2(4)
O2 Cl1 O1 108.2(4)
O3 Cl1 O1 115.1(2)
O8 Cl2 O7 110.3(2)
O8 Cl2 O5 110.7(3)
O7 Cl2 O5 115.3(2)
O8 Cl2 O6 110.0(4)
O7 Cl2 O6 107.1(3)
O5 Cl2 O6 103.1(3)
C6 N1 C3 110.1(3)
C6 N1 C2 110.2(3)
C3 N1 C2 110.2(3)
C6 N1 Cu1 108.56(19)
C3 N1 Cu1 109.62(17)
C2 N1 Cu1 108.1(2)
C5 N3 C9 111.8(2)
C5 N3 Cu1 101.67(18)
C9 N3 Cu1 125.48(18)
C15 N4 C4 113.7(3)
C15 N4 Cu1 122.1(2)
C4 N4 Cu1 103.39(17)
C7 N5 Cu1 173.3(3)
C1 N2 C12 109.9(3)
C1 N2 Cu1 104.7(2)
C12 N2 Cu1 124.9(2)
N5 C7 C8 177.6(4)
N3 C5 C6 109.2(3)
N1 C3 C4 109.8(3)
N4 C4 C3 106.9(3)
N1 C6 C5 109.2(2)
N1 C2 C1 110.2(3)
N2 C1 C2 108.3(3)
N4 C15 C17 112.4(3)
N4 C15 C16 111.0(3)
C17 C15 C16 113.3(3)
C14 C12 N2 110.2(3)
C14 C12 C13 114.9(4)
N2 C12 C13 110.8(3)
N3 C9 C10 109.7(3)
N3 C9 C11 112.5(3)
C10 C9 C11 111.9(3)

loop_
_geom_bond_atom_site_label_1
_geom_bond_atom_site_label_2
_geom_bond_distance
Cu1 N5 1.984(3)
Cu1 N1 2.040(2)
Cu1 N4 2.113(2)
Cu1 N2 2.131(2)
Cu1 N3 2.179(2)
Cl1 O4 1.283(5)
Cl1 O2 1.340(5)
Cl1 O3 1.387(3)
Cl1 O1 1.402(3)
Cl2 O8 1.342(4)
Cl2 O7 1.393(3)
Cl2 O5 1.415(3)
Cl2 O6 1.433(5)
N1 C6 1.488(4)
N1 C3 1.493(4)
N1 C2 1.496(4)
N3 C5 1.476(4)
N3 C9 1.493(4)
N4 C15 1.493(4)
N4 C4 1.496(4)
N5 C7 1.139(4)
N2 C1 1.495(5)
N2 C12 1.501(4)
C7 C8 1.435(4)
C5 C6 1.510(5)
C3 C4 1.508(5)
C2 C1 1.507(5)
C15 C17 1.512(5)
C15 C16 1.522(5)
C12 C14 1.495(6)
C12 C13 1.513(6)
C9 C10 1.507(5)
C9 C11 1.507(4)
